data_7114947
loop_
_publ_author_name
'Maji, Tapas Kumar'
'Mukherjee, Partha Sarathi'
'Chaudhuri, Nirmalendu Ray'
'Mostafa, Golam'
'Mallah, Talal'
'Cano-Boquera, Joan'

_publ_section_title
;
 First observation of a ferromagnetic interaction through an end-to-end
 azido bridging pathway in a 1D copper(ii) system
;
_journal_issue 11
_journal_name_full 'Chemical Communications'
_journal_page_first 1012
_journal_paper_doi 10.1039/b100529o
_journal_year 2001
_chemical_compound_source 'see text'
_chemical_formula_moiety 'C13 H19 Cl Cu N6 O4'
_chemical_formula_sum 'C13 H19 Cl Cu N6 O4'
_chemical_formula_weight 422.34
_chemical_name_systematic
;
?
;
_space_group_IT_number 14
_symmetry_cell_setting monoclinic
_symmetry_space_group_name_Hall '-P 2yn'
_symmetry_space_group_name_H-M 'P 1 21/n 1'
_cell_angle_alpha 90
_cell_angle_beta 95.730(10)
_cell_angle_gamma 90
_cell_formula_units_Z 4
_cell_length_a 20.685(4)
_cell_length_b 7.337(2)
_cell_length_c 11.692(2)
_cell_measurement_reflns_used 16
_cell_measurement_temperature 296
_cell_measurement_theta_max 13.3
_cell_measurement_theta_min 11.1
_cell_volume 1765.6(7)
_computing_cell_refinement WinAFC
_computing_data_collection WinAFC
_computing_data_reduction 'teXsan Ver. 1.10'
_computing_molecular_graphics 'teXsan Ver. 1.10'
_computing_publication_material 'ZORTEP (Zsolnai, 1995)'
_computing_structure_refinement 'teXsan Ver. 1.10'
_computing_structure_solution SIR92
_diffrn_measured_fraction_theta_full 1.00
_diffrn_measured_fraction_theta_max 1.00
_diffrn_measurement_device_type 'Rigaku AFC7S'
_diffrn_measurement_method \w
_diffrn_radiation_monochromator graphite
_diffrn_radiation_type 'Mo K\a'
_diffrn_radiation_wavelength 0.71070
_diffrn_reflns_av_R_equivalents 0.0280
_diffrn_reflns_limit_h_max 26
_diffrn_reflns_limit_h_min -7
_diffrn_reflns_limit_k_max 9
_diffrn_reflns_limit_k_min 0
_diffrn_reflns_limit_l_max 15
_diffrn_reflns_limit_l_min -15
_diffrn_reflns_number 4566
_diffrn_reflns_reduction_process
;
?
;
_diffrn_reflns_theta_full 27.50
_diffrn_reflns_theta_max 27.50
_diffrn_standards_decay_% 0.34
_diffrn_standards_interval_count 150
_diffrn_standards_number 3
_exptl_absorpt_coefficient_mu 1.420
_exptl_absorpt_correction_type none
_exptl_crystal_colour 'blue       '
_exptl_crystal_density_diffrn 1.589
_exptl_crystal_density_method 'Not Measured'
_exptl_crystal_description 'needle     '
_exptl_crystal_F_000 868
_exptl_crystal_size_max 0.430
_exptl_crystal_size_mid 0.200
_exptl_crystal_size_min 0.100
_refine_diff_density_max 0.460
_refine_diff_density_min -0.380
_refine_ls_abs_structure_Flack none
_refine_ls_extinction_method none
_refine_ls_goodness_of_fit_ref 1.211
_refine_ls_hydrogen_treatment noref
_refine_ls_matrix_type full
_refine_ls_number_parameters 226
_refine_ls_number_reflns 1807
_refine_ls_number_restraints 0
_refine_ls_R_factor_gt 0.0601
_refine_ls_shift/su_max 0.0002
_refine_ls_structure_factor_coef F
_refine_ls_weighting_details 'W = 1/[\S^2^(FO) + 0.00000|FO|^2^]'
_refine_ls_weighting_scheme calc
_refine_ls_wR_factor_ref 0.0676
_reflns_number_gt 1984
_reflns_number_total 4052
_reflns_threshold_expression f^2^>2.0\s(F^2^)
_cod_data_source_file b100529o.txt
_cod_data_source_block ken91202
_cod_depositor_comments
;
The following automatic conversions were performed:

'_symmetry_cell_setting' value 'Monoclinic' changed to 'monoclinic'
according to
/usr/data/users/saulius/automatic-downloads/retrospective/RSC/lib/dictionaries/cif_core.dic
dictionary named 'cif_core.dic' version 2.4.2 from
2011-04-26.

'_refine_ls_hydrogen_treatment' value 'noref ' changed
to 'noref' according to
/usr/data/users/saulius/automatic-downloads/retrospective/RSC/lib/dictionaries/cif_core.dic
dictionary named 'cif_core.dic' version 2.4.2 from
2011-04-26.

'_refine_ls_matrix_type' value 'Full' changed to 'full'
according to
/usr/data/users/saulius/automatic-downloads/retrospective/RSC/lib/dictionaries/cif_core.dic
dictionary named 'cif_core.dic' version 2.4.2 from
2011-04-26.

'_refine_ls_weighting_scheme' value 'calc ' changed to
'calc' according to
/usr/data/users/saulius/automatic-downloads/retrospective/RSC/lib/dictionaries/cif_core.dic
dictionary named 'cif_core.dic' version 2.4.2 from 2011-04-26.

Automatic conversion script
Id: cif_fix_values 2281 2013-09-26 08:29:07Z andrius 
;
_cod_original_sg_symbol_H-M 'P 21/n'
_cod_database_code 7114947

loop_
_symmetry_equiv_pos_as_xyz
x,y,z
1/2-x,1/2+y,1/2-z
-x,-y,-z
1/2+x,1/2-y,1/2+z

loop_
_atom_site_aniso_label
_atom_site_aniso_U_11
_atom_site_aniso_U_22
_atom_site_aniso_U_33
_atom_site_aniso_U_23
_atom_site_aniso_U_13
_atom_site_aniso_U_12
Cu1 0.0368(5) 0.0323(4) 0.0568(6) -0.0046(6) 0.0110(4) -0.0032(5)
Cl1 0.0490(10) 0.0520(10) 0.0590(10) 0.0120(10) -0.0020(10) -0.0080(10)
O1 0.068(4) 0.096(6) 0.100(5) 0.019(5) 0.031(4) -0.001(4)
O2 0.096(5) 0.094(5) 0.064(4) 0.012(4) -0.032(4) -0.027(4)
O3 0.079(4) 0.062(4) 0.060(4) 0.000(3) 0.013(3) -0.025(4)
O4 0.076(4) 0.054(4) 0.102(5) -0.001(4) -0.016(4) 0.011(4)
N1 0.035(3) 0.031(3) 0.050(4) 0.000(3) 0.001(3) 0.001(3)
N2 0.044(4) 0.032(3) 0.047(4) 0.001(3) 0.003(3) -0.001(3)
N3 0.039(3) 0.045(3) 0.052(4) -0.003(4) 0.011(3) -0.007(3)
N4 0.042(4) 0.035(4) 0.055(4) 0.000(3) -0.006(3) 0.003(3)
N5 0.049(4) 0.041(4) 0.035(4) 0.004(3) 0.006(3) -0.002(3)
N6 0.067(5) 0.062(5) 0.053(5) -0.018(4) -0.005(4) -0.012(4)
C1 0.033(4) 0.040(4) 0.045(5) 0.009(4) -0.001(3) -0.005(3)
C2 0.046(5) 0.046(5) 0.071(6) 0.008(4) 0.002(4) -0.013(4)
C3 0.032(4) 0.079(7) 0.079(7) 0.012(6) 0.013(4) -0.010(5)
C4 0.049(5) 0.064(6) 0.067(6) 0.016(5) 0.017(5) 0.014(5)
C5 0.042(5) 0.038(6) 0.081(6) 0.002(4) 0.013(5) 0.008(4)
C6 0.054(5) 0.026(4) 0.053(5) 0.004(4) -0.001(4) -0.004(4)
C7 0.049(5) 0.045(5) 0.065(6) -0.008(4) 0.014(4) 0.008(4)
C8 0.046(5) 0.052(5) 0.052(5) -0.010(4) 0.009(4) -0.006(4)
C9 0.052(5) 0.095(8) 0.053(6) -0.015(5) 0.008(4) 0.001(5)
C10 0.040(5) 0.140(10) 0.076(7) -0.019(8) 0.010(5) -0.001(7)
C11 0.052(6) 0.160(10) 0.104(9) -0.051(10) 0.033(7) -0.049(8)
C12 0.087(8) 0.083(8) 0.093(8) -0.015(6) 0.051(7) -0.041(7)
C13 0.066(6) 0.045(5) 0.082(7) -0.003(5) 0.033(5) -0.016(5)

loop_
_atom_site_label
_atom_site_type_symbol
_atom_site_thermal_displace_type
_atom_site_fract_x
_atom_site_fract_y
_atom_site_fract_z
_atom_site_occupancy
_atom_site_U_iso_or_equiv
Cu1 Cu Uani 0.69828(5) 0.21790(10) 0.57338(9) 1.000 0.0415(3)
Cl1 Cl Uani 0.60710(10) 0.4321(3) 0.3253(2) 1.000 0.0538(6)
O1 O Uani 0.5623(3) 0.4660(10) 0.4102(6) 1.000 0.086(3)
O2 O Uani 0.5722(3) 0.4120(10) 0.2162(6) 1.000 0.087(3)
O3 O Uani 0.6489(3) 0.5851(8) 0.3245(5) 1.000 0.067(2)
O4 O Uani 0.6427(3) 0.2718(9) 0.3580(6) 1.000 0.079(3)
N1 N Uani 0.6081(3) 0.1480(8) 0.6167(5) 1.000 0.0389(19)
N2 N Uani 0.6939(3) -0.0336(8) 0.5197(5) 1.000 0.041(2)
N3 N Uani 0.7880(3) 0.2138(9) 0.5074(5) 1.000 0.0449(19)
N4 N Uani 0.6908(3) 0.4718(9) 0.6151(6) 1.000 0.045(2)
N5 N Uani 0.7318(3) 0.5595(9) 0.6692(5) 1.000 0.042(2)
N6 N Uani 0.7700(4) 0.6510(10) 0.7202(6) 1.000 0.061(3)
C1 C Uani 0.5940(3) -0.0290(10) 0.5943(6) 1.000 0.040(3)
C2 C Uani 0.5384(4) -0.1110(10) 0.6248(8) 1.000 0.055(3)
C3 C Uani 0.4965(4) -0.0080(10) 0.6840(8) 1.000 0.063(4)
C4 C Uani 0.5105(4) 0.1710(10) 0.7076(8) 1.000 0.059(3)
C5 C Uani 0.5663(4) 0.2450(10) 0.6712(8) 1.000 0.053(3)
C6 C Uani 0.6429(4) -0.1248(10) 0.5338(7) 1.000 0.045(3)
C7 C Uani 0.7490(4) -0.0990(10) 0.4624(7) 1.000 0.052(3)
C8 C Uani 0.7812(4) 0.0680(10) 0.4176(7) 1.000 0.050(3)
C9 C Uani 0.8401(4) 0.1680(10) 0.6011(8) 1.000 0.066(4)
C10 C Uani 0.9078(5) 0.170(2) 0.5628(9) 1.000 0.085(4)
C11 C Uani 0.9227(5) 0.349(2) 0.5080(10) 1.000 0.104(5)
C12 C Uani 0.8711(6) 0.396(2) 0.4119(10) 1.000 0.085(5)
C13 C Uani 0.8039(4) 0.3910(10) 0.4543(8) 1.000 0.063(3)
H1 H Uiso 0.52900 -0.23510 0.60590 1.000 0.0654
H2 H Uiso 0.45830 -0.06100 0.70810 1.000 0.0755
H3 H Uiso 0.48230 0.24340 0.74830 1.000 0.0711
H4 H Uiso 0.57530 0.37070 0.68570 1.000 0.0637
H5 H Uiso 0.63690 -0.24650 0.50700 1.000 0.0534
H6 H Uiso 0.77870 -0.16300 0.51530 1.000 0.0628
H7 H Uiso 0.73440 -0.17790 0.40060 1.000 0.0628
H8 H Uiso 0.75530 0.11310 0.35180 1.000 0.0595
H9 H Uiso 0.82300 0.03650 0.39710 1.000 0.0595
H10 H Uiso 0.83840 0.25430 0.66130 1.000 0.0797
H11 H Uiso 0.83170 0.04960 0.62910 1.000 0.0797
H12 H Uiso 0.93840 0.15020 0.62780 1.000 0.1035
H13 H Uiso 0.91130 0.07490 0.50860 1.000 0.1035
H14 H Uiso 0.92440 0.44180 0.56480 1.000 0.1259
H15 H Uiso 0.96360 0.33990 0.47800 1.000 0.1259
H16 H Uiso 0.87910 0.51490 0.38440 1.000 0.1018
H17 H Uiso 0.87270 0.31060 0.35110 1.000 0.1018
H18 H Uiso 0.77260 0.41320 0.39080 1.000 0.0753
H19 H Uiso 0.80160 0.48420 0.51000 1.000 0.0753

loop_
_atom_type_symbol
_atom_type_description
_atom_type_scat_dispersion_real
_atom_type_scat_dispersion_imag
_atom_type_scat_source
O O 0.0106 0.0060 'International Tables Vol C Tables 4.2.6.8 and 6.1.1.4'
N N 0.0061 0.0033 'International Tables Vol C Tables 4.2.6.8 and 6.1.1.4'
Cu Cu 0.3201 1.2651 'International Tables Vol C Tables 4.2.6.8 and 6.1.1.4'
Cl Cl 0.1484 0.1585 'International Tables Vol C Tables 4.2.6.8 and 6.1.1.4'
H H 0.0000 0.0000 'International Tables Vol C Tables 4.2.6.8 and 6.1.1.4'
C C 0.0033 0.0016 'International Tables Vol C Tables 4.2.6.8 and 6.1.1.4'

loop_
_geom_angle_atom_site_label_1
_geom_angle_atom_site_label_2
_geom_angle_atom_site_label_3
_geom_angle
_geom_angle_site_symmetry_1
_geom_angle_publ_flag
O4 Cu1 N1 87.3(2) . yes
O4 Cu1 N2 80.6(2) . yes
O4 Cu1 N3 88.2(2) . yes
O4 Cu1 N4 93.3(2) . yes
N1 Cu1 N2 80.1(2) . yes
N1 Cu1 N3 163.2(2) . yes
N1 Cu1 N4 94.6(3) . yes
N2 Cu1 N3 83.2(3) . yes
N2 Cu1 N4 172.0(3) . yes
N3 Cu1 N4 101.8(3) . yes
O1 Cl1 O2 109.5(4) . yes
O1 Cl1 O3 107.5(4) . yes
O1 Cl1 O4 108.0(4) . yes
O2 Cl1 O3 109.5(4) . yes
O2 Cl1 O4 111.2(4) . yes
O3 Cl1 O4 110.9(4) . yes
Cu1 O4 Cl1 122.4(4) . yes
Cu1 N1 C1 112.2(4) . yes
Cu1 N1 C5 129.5(5) . yes
C1 N1 C5 118.0(6) . yes
Cu1 N2 C6 117.9(5) . yes
Cu1 N2 C7 116.5(5) . yes
C6 N2 C7 125.6(6) . yes
Cu1 N3 C8 104.2(5) . yes
Cu1 N3 C9 109.6(5) . yes
Cu1 N3 C13 112.6(5) . yes
C8 N3 C9 111.3(6) . yes
C8 N3 C13 109.9(6) . yes
C9 N3 C13 109.1(6) . yes
Cu1 N4 N5 125.6(5) . yes
N4 N5 N6 177.1(8) . yes
Cu1 N6 N5 135.7(6) 2_656 yes
N1 C1 C2 122.7(6) . yes
N1 C1 C6 114.0(6) . yes
C2 C1 C6 123.3(7) . no
C1 C2 C3 118.1(7) . no
C2 C3 C4 119.6(8) . no
C3 C4 C5 118.8(8) . no
N1 C5 C4 122.7(7) . yes
N2 C6 C1 115.4(7) . yes
N2 C7 C8 106.5(6) . yes
N3 C8 C7 110.5(6) . yes
N3 C9 C10 113.7(7) . yes
C9 C10 C11 111.7(10) . no
C10 C11 C12 110.9(10) . no
C11 C12 C13 110.7(9) . no
N3 C13 C12 113.8(8) . yes
C1 C2 H1 120.96 . no
C3 C2 H1 120.91 . no
C2 C3 H2 120.39 . no
C4 C3 H2 119.99 . no
C3 C4 H3 120.63 . no
C5 C4 H3 120.53 . no
N1 C5 H4 118.57 . no
C4 C5 H4 118.71 . no
N2 C6 H5 122.24 . no
C1 C6 H5 122.31 . no
N2 C7 H6 110.31 . no
N2 C7 H7 110.21 . no
C8 C7 H6 110.30 . no
C8 C7 H7 110.32 . no
H6 C7 H7 109.21 . no
N3 C8 H8 108.94 . no
N3 C8 H9 109.11 . no
C7 C8 H8 109.25 . no
C7 C8 H9 109.51 . no
H8 C8 H9 109.52 . no
N3 C9 H10 108.39 . no
N3 C9 H11 108.32 . no
C10 C9 H10 108.47 . no
C10 C9 H11 108.51 . no
H10 C9 H11 109.42 . no
C9 C10 H12 108.92 . no
C9 C10 H13 108.96 . no
C11 C10 H12 108.97 . no
C11 C10 H13 108.91 . no
H12 C10 H13 109.39 . no
C10 C11 H14 108.82 . no
C10 C11 H15 108.86 . no
C12 C11 H14 109.31 . no
C12 C11 H15 109.31 . no
H14 C11 H15 109.67 . no
C11 C12 H16 109.11 . no
C11 C12 H17 109.33 . no
C13 C12 H16 109.15 . no
C13 C12 H17 109.19 . no
H16 C12 H17 109.39 . no
N3 C13 H18 108.28 . no
N3 C13 H19 108.32 . no
C12 C13 H18 108.35 . no
C12 C13 H19 108.43 . no
H18 C13 H19 109.64 . no

loop_
_geom_bond_atom_site_label_1
_geom_bond_atom_site_label_2
_geom_bond_distance
_geom_bond_publ_flag
Cu1 O4 2.691(7) yes
Cu1 N1 2.046(6) yes
Cu1 N2 1.948(6) yes
Cu1 N3 2.080(6) yes
Cu1 N4 1.936(7) yes
Cl1 O1 1.446(7) yes
Cl1 O2 1.409(7) yes
Cl1 O3 1.418(6) yes
Cl1 O4 1.420(7) yes
N1 C1 1.351(9) yes
N1 C5 1.330(10) yes
N2 C6 1.274(10) yes
N2 C7 1.460(10) yes
N3 C8 1.496(10) yes
N3 C9 1.496(11) yes
N3 C13 1.492(10) yes
N4 N5 1.194(9) yes
N5 N6 1.156(10) yes
C1 C2 1.376(10) no
C1 C6 1.470(10) no
C2 C3 1.386(12) no
C3 C4 1.367(11) no
C4 C5 1.381(12) no
C7 C8 1.513(11) no
C9 C10 1.512(13) no
C10 C11 1.51(2) no
C11 C12 1.510(17) no
C12 C13 1.522(15) no
C2 H1 0.9524 no
C3 H2 0.9484 no
C4 H3 0.9509 no
C5 H4 0.9527 no
C6 H5 0.9503 no
C7 H6 0.9511 no
C7 H7 0.9512 no
C8 H8 0.9519 no
C8 H9 0.9486 no
C9 H10 0.9500 no
C9 H11 0.9505 no
C10 H12 0.9504 no
C10 H13 0.9502 no
C11 H14 0.9493 no
C11 H15 0.9500 no
C12 H16 0.9500 no
C12 H17 0.9507 no
C13 H18 0.9492 no
C13 H19 0.9488 no

loop_
_geom_contact_atom_site_label_1
_geom_contact_atom_site_label_2
_geom_contact_distance
_geom_contact_site_symmetry_2
_geom_contact_publ_flag
Cu1 O1 3.714(7) . no
Cu1 O3 4.022(6) . no
Cu1 N6 3.839(8) . no
Cu1 N5 3.411(6) 2_646 no
Cu1 N6 2.486(7) 2_646 no
Cl1 H2 3.0480 3_656 no
Cl1 H3 3.0840 3_666 no
O1 Cu1 3.714(7) . no
O1 C2 3.335(10) 3_656 no
O1 C4 3.293(11) 3_666 no
O3 C8 3.307(10) 2_655 no
O3 C6 3.255(10) 1_565 no
O3 C7 3.405(10) 1_565 no
O3 Cu1 4.022(6) . no
O1 H5 2.7862 1_565 no
O1 H1 2.5300 3_656 no
O1 H3 2.9138 3_666 no
O2 H2 2.8151 3_656 no
O2 H3 2.8159 3_666 no
O2 H9 2.8039 2_655 no
O2 H12 2.8923 4_454 no
O3 H7 2.5747 1_565 no
O3 H18 2.8884 . no
O3 H5 2.4994 1_565 no
O3 H9 2.7347 2_655 no
O3 H17 2.6399 2_655 no
O4 H8 2.6114 . no
O4 H18 2.8701 . no
O4 H2 2.6517 3_656 no
N1 N6 3.006(10) 2_646 no
N4 C6 3.234(10) 1_565 no
N4 N6 3.097(10) 2_646 no
N5 N6 3.266(10) 2_646 no
N5 C9 3.295(11) 2_656 no
N5 C6 3.267(10) 1_565 no
N5 C13 3.288(11) . no
N6 N5 3.266(10) 2_656 no
N6 Cu1 3.839(8) . no
N4 H5 2.6136 1_565 no
N4 H19 2.7080 . no
N4 H4 2.7080 . no
N5 H19 2.5281 . no
N5 H10 2.9417 2_656 no
N5 H11 2.8126 2_656 no
N5 H6 2.9450 1_565 no
N6 H6 2.7785 1_565 no
N6 H19 2.8785 . no
N6 H10 2.8534 2_656 no
C1 C3 3.599(11) 3_656 no
C2 O1 3.335(10) 3_656 no
C2 C2 3.573(12) 3_656 no
C3 C1 3.599(11) 3_656 no
C4 O1 3.293(11) 3_666 no
C6 O3 3.255(10) 1_545 no
C6 N4 3.234(10) 1_545 no
C6 N5 3.267(10) 1_545 no
C7 O3 3.405(10) 1_545 no
C8 O3 3.307(10) 2_645 no
C9 N5 3.295(11) 2_646 no
C9 N6 3.243(12) 2_646 no
C13 N5 3.288(11) . no
C7 H11 2.6922 . no
C8 H13 2.7937 . no
C8 H17 2.7657 . no
C9 H6 2.8745 . no
C10 H9 2.6667 . no
C12 H9 2.8183 . no
H1 O1 2.5300 3_656 no
H2 Cl1 3.0480 3_656 no
H2 O2 2.8151 3_656 no
H2 O4 2.6517 3_656 no
H3 Cl1 3.0840 3_666 no
H3 O1 2.9138 3_666 no
H3 O2 2.8159 3_666 no
H4 N4 2.7080 . no
H5 O1 2.7862 1_545 no
H5 O3 2.4994 1_545 no
H5 N4 2.6136 1_545 no
H5 H7 2.5238 . no
H6 N5 2.9450 1_545 no
H6 N6 2.7785 1_545 no
H6 C9 2.8745 . no
H6 H11 2.2614 . no
H7 O3 2.5747 1_545 no
H7 H5 2.5238 . no
H8 O4 2.6114 . no
H8 H18 2.2697 . no
H9 C10 2.6667 . no
H9 C12 2.8183 . no
H9 H13 2.1539 . no
H9 H17 2.3454 . no
H9 O2 2.8039 2_645 no
H9 O3 2.7347 2_645 no
H10 H14 2.5944 . no
H10 H19 2.5070 . no
H10 N5 2.9417 2_646 no
H10 N6 2.8534 2_646 no
H11 C7 2.6922 . no
H11 H6 2.2614 . no
H11 N5 2.8126 2_646 no
H12 O2 2.8923 4_555 no
H13 C8 2.7937 . no
H13 H9 2.1539 . no
H13 H17 2.5934 . no
H14 H10 2.5944 . no
H14 H19 2.5758 . no
H17 C8 2.7657 . no
H17 H9 2.3454 . no
H17 H13 2.5934 . no
H17 O3 2.6399 2_645 no
H18 O3 2.8884 . no
H18 O4 2.8701 . no
H18 H8 2.2697 . no
H19 N4 2.7080 . no
H19 N5 2.5281 . no
H19 N6 2.8785 . no
H19 H10 2.5070 . no
H19 H14 2.5758 . no

loop_
_geom_hbond_atom_site_label_D
_geom_hbond_atom_site_label_H
_geom_hbond_atom_site_label_A
_geom_hbond_distance_DH
_geom_hbond_distance_HA
_geom_hbond_distance_DA
_geom_hbond_angle_DHA
_geom_hbond_site_symmetry_A
_geom_hbond_publ_flag
C2 H1 O1 0.9524 2.5300 3.335(10) 142.28 3_656 yes
C6 H5 O3 0.9503 2.4994 3.255(10) 136.48 1_545 yes
C6 H5 N4 0.9503 2.6136 3.234(10) 123.24 1_545 yes
C7 H7 O3 0.9512 2.5747 3.405(10) 145.95 1_545 yes
C13 H19 N5 0.9488 2.5281 3.288(11) 137.25 . yes

loop_
_geom_torsion_atom_site_label_1
_geom_torsion_atom_site_label_2
_geom_torsion_atom_site_label_3
_geom_torsion_atom_site_label_4
_geom_torsion
_geom_torsion_publ_flag
N1 Cu1 O4 Cl1 78.9(4) no
N2 Cu1 O4 Cl1 159.3(5) no
N3 Cu1 O4 Cl1 -117.3(4) no
N4 Cu1 O4 Cl1 -15.6(5) no
O4 Cu1 N1 C1 84.6(5) no
O4 Cu1 N1 C5 -102.1(7) no
N2 Cu1 N1 C1 3.8(5) no
N2 Cu1 N1 C5 177.0(7) no
N4 Cu1 N1 C1 177.7(5) no
N4 Cu1 N1 C5 -9.1(7) no
O4 Cu1 N2 C6 -89.6(6) no
O4 Cu1 N2 C7 88.2(5) no
N1 Cu1 N2 C6 -0.6(6) no
N1 Cu1 N2 C7 177.1(5) no
N3 Cu1 N2 C6 -178.9(6) no
N3 Cu1 N2 C7 -1.1(5) no
O4 Cu1 N3 C8 -55.7(4) no
O4 Cu1 N3 C9 -175.0(5) no
O4 Cu1 N3 C13 63.3(5) no
N2 Cu1 N3 C8 25.0(4) no
N2 Cu1 N3 C9 -94.3(5) no
N2 Cu1 N3 C13 144.0(5) no
N4 Cu1 N3 C8 -148.7(5) no
N4 Cu1 N3 C9 92.0(5) no
N4 Cu1 N3 C13 -29.6(6) no
O4 Cu1 N4 N5 -137.4(7) no
N1 Cu1 N4 N5 135.0(7) no
N3 Cu1 N4 N5 -48.5(7) no
O1 Cl1 O4 Cu1 -47.8(5) no
O2 Cl1 O4 Cu1 -168.0(4) no
O3 Cl1 O4 Cu1 69.8(5) no
Cu1 N1 C1 C2 174.6(6) no
Cu1 N1 C1 C6 -6.0(8) no
C5 N1 C1 C2 0.5(11) no
C5 N1 C1 C6 179.9(7) no
Cu1 N1 C5 C4 -171.4(6) no
C1 N1 C5 C4 1.5(12) no
Cu1 N2 C6 C1 -2.5(9) no
C7 N2 C6 C1 -180.0(7) no
Cu1 N2 C7 C8 -23.0(8) no
C6 N2 C7 C8 154.5(7) no
Cu1 N3 C8 C7 -44.9(7) no
C9 N3 C8 C7 73.2(8) no
C13 N3 C8 C7 -165.8(6) no
Cu1 N3 C9 C10 -177.4(7) no
C8 N3 C9 C10 67.8(9) no
C13 N3 C9 C10 -53.7(10) no
Cu1 N3 C13 C12 176.4(7) no
C8 N3 C13 C12 -67.9(9) no
C9 N3 C13 C12 54.4(9) no
N1 C1 C6 N2 5.7(10) no
N1 C1 C2 C3 -2.0(12) no
C6 C1 C2 C3 178.6(8) no
C2 C1 C6 N2 -174.8(7) no
C1 C2 C3 C4 1.6(13) no
C2 C3 C4 C5 0.2(13) no
C3 C4 C5 N1 -1.9(14) no
N2 C7 C8 N3 45.1(8) no
N3 C9 C10 C11 54.6(11) no
C9 C10 C11 C12 -53.6(13) no
C10 C11 C12 C13 53.7(13) no
C11 C12 C13 N3 -55.7(13) no
